data_4329260
loop_
_publ_author_name
'Ariane Perez-Gavilan'
'Patrick J. Carroll'
'Larry G. Sneddon'

_publ_section_title
;
 New Palladium-Catalyzed Cross-Coupling Routes to Carbon Functionalized
 Metallatricarbadecaboranes
;
_journal_name_full 'Inorganic Chemistry'
_journal_page_first 5903
_journal_page_last 5910
_journal_paper_doi 10.1021/ic300528h
_journal_volume 51
_journal_year 2012
_chemical_formula_sum 'C14 H18 B7 I Ru'
_chemical_formula_weight 489.92
_space_group_IT_number 14
_symmetry_cell_setting monoclinic
_symmetry_Int_Tables_number 14
_symmetry_space_group_name_Hall '-P 2ybc'
_symmetry_space_group_name_H-M 'P 1 21/c 1'
_atom_sites_solution_hydrogens geom
_atom_sites_solution_primary direct
_audit_creation_method SHELXL-97
_cell_angle_alpha 90.00
_cell_angle_beta 98.1250(10)
_cell_angle_gamma 90.00
_cell_formula_units_Z 4
_cell_length_a 13.2603(5)
_cell_length_b 8.8602(3)
_cell_length_c 14.9011(5)
_cell_measurement_temperature 143(1)
_cell_volume 1733.14(11)
_computing_data_collection 'Bruker APEX2'
_computing_data_reduction 'Bruker SAINT'
_computing_structure_refinement 'SHELXL-97 (Sheldrick, 2008)'
_computing_structure_solution 'SHELXS-97 (Sheldrick, 2008)'
_diffrn_ambient_temperature 143(1)
_diffrn_measured_fraction_theta_full 0.997
_diffrn_measured_fraction_theta_max 0.997
_diffrn_measurement_device 'CCD Area Detector'
_diffrn_measurement_device_type 'Bruker APEXII'
_diffrn_measurement_method 'phi and omega scans'
_diffrn_radiation_monochromator graphite
_diffrn_radiation_source 'sealed tube'
_diffrn_radiation_type MoK\a
_diffrn_radiation_wavelength 0.71073
_diffrn_reflns_av_R_equivalents 0.0507
_diffrn_reflns_av_sigmaI/netI 0.0240
_diffrn_reflns_limit_h_max 17
_diffrn_reflns_limit_h_min -17
_diffrn_reflns_limit_k_max 11
_diffrn_reflns_limit_k_min -11
_diffrn_reflns_limit_l_max 19
_diffrn_reflns_limit_l_min -19
_diffrn_reflns_number 29056
_diffrn_reflns_theta_full 27.57
_diffrn_reflns_theta_max 27.57
_diffrn_reflns_theta_min 2.68
_exptl_absorpt_coefficient_mu 2.675
_exptl_absorpt_correction_T_max 0.7456
_exptl_absorpt_correction_T_min 0.5268
_exptl_absorpt_correction_type multi-scan
_exptl_absorpt_process_details '(SADABS; Sheldrick, 2007)'
_exptl_crystal_density_diffrn 1.878
_exptl_crystal_F_000 936
_exptl_crystal_size_max 0.45
_exptl_crystal_size_mid 0.25
_exptl_crystal_size_min 0.18
_refine_diff_density_max 1.348
_refine_diff_density_min -0.748
_refine_diff_density_rms 0.106
_refine_ls_extinction_method none
_refine_ls_goodness_of_fit_ref 1.072
_refine_ls_hydrogen_treatment constr
_refine_ls_matrix_type full
_refine_ls_number_parameters 209
_refine_ls_number_reflns 3996
_refine_ls_number_restraints 0
_refine_ls_restrained_S_all 1.072
_refine_ls_R_factor_all 0.0286
_refine_ls_R_factor_gt 0.0264
_refine_ls_shift/su_max 0.002
_refine_ls_shift/su_mean 0.000
_refine_ls_structure_factor_coef Fsqd
_refine_ls_weighting_details 'calc w=1/[\s^2^(Fo^2^)+(0.0409P)^2^+2.0253P] where P=(Fo^2^+2Fc^2^)/3'
_refine_ls_weighting_scheme calc
_refine_ls_wR_factor_gt 0.0713
_refine_ls_wR_factor_ref 0.0743
_reflns_number_gt 3741
_reflns_number_total 3996
_reflns_threshold_expression >2sigma(I)
_cod_data_source_file ic300528h_si_002_6.cif
_cod_data_source_block UP3394(Cmpd7)
_cod_original_sg_symbol_H-M 'P 21/c '
_cod_database_code 4329260

loop_
_symmetry_equiv_pos_as_xyz
'x, y, z'
'-x, y+1/2, -z+1/2'
'-x, -y, -z'
'x, -y-1/2, z-1/2'

loop_
_atom_site_label
_atom_site_type_symbol
_atom_site_fract_x
_atom_site_fract_y
_atom_site_fract_z
_atom_site_U_iso_or_equiv
_atom_site_adp_type
_atom_site_occupancy
_atom_site_symmetry_multiplicity
_atom_site_calc_flag
_atom_site_refinement_flags
Ru1 Ru 0.835904(14) 0.70115(2) 0.574954(12) 0.02194(7) Uani 1 1 d .
C2 C 0.74375(19) 0.5223(3) 0.52397(16) 0.0244(5) Uani 1 1 d .
C3 C 0.8853(2) 0.6498(3) 0.70926(16) 0.0285(5) Uani 1 1 d .
H3 H 0.9301 0.7392 0.7476 0.036 Uiso 1 1 calc R
C4 C 0.69748(19) 0.5512(3) 0.60869(17) 0.0269(5) Uani 1 1 d .
H4 H 0.6178 0.5897 0.5973 0.034 Uiso 1 1 calc R
B5 B 0.8526(2) 0.4446(3) 0.5525(2) 0.0293(6) Uani 1 1 d .
H5 H 0.8936 0.4009 0.4987 0.037 Uiso 1 1 calc R
B6 B 0.9326(2) 0.5155(4) 0.6577(2) 0.0300(6) Uani 1 1 d .
H6 H 1.0158 0.5074 0.6606 0.037 Uiso 1 1 calc R
B7 B 0.7668(2) 0.6324(3) 0.70811(19) 0.0288(6) Uani 1 1 d .
H7 H 0.7264 0.7126 0.7467 0.036 Uiso 1 1 calc R
B8 B 0.7379(2) 0.3655(3) 0.5871(2) 0.0324(6) Uani 1 1 d .
H8 H 0.6967 0.2618 0.5638 0.041 Uiso 1 1 calc R
B9 B 0.8582(2) 0.4846(3) 0.7497(2) 0.0300(6) Uani 1 1 d .
H9 H 0.8842 0.4478 0.8197 0.038 Uiso 1 1 calc R
B10 B 0.7372(2) 0.4336(3) 0.6973(2) 0.0316(6) Uani 1 1 d .
H10 H 0.6845 0.3810 0.7389 0.039 Uiso 1 1 calc R
B11 B 0.8506(3) 0.3532(3) 0.6609(2) 0.0329(6) Uani 1 1 d .
H11 H 0.8832 0.2402 0.6753 0.041 Uiso 1 1 calc R
C12 C 0.6834(2) 0.5278(3) 0.43152(17) 0.0271(5) Uani 1 1 d .
C13 C 0.5957(2) 0.6161(3) 0.41374(18) 0.0330(6) Uani 1 1 d .
H13 H 0.5723 0.6678 0.4610 0.044 Uiso 1 1 calc R
C14 C 0.5430(2) 0.6283(3) 0.32690(19) 0.0336(6) Uani 1 1 d .
H14 H 0.4849 0.6881 0.3158 0.045 Uiso 1 1 calc R
C15 C 0.5779(2) 0.5503(3) 0.25669(17) 0.0297(5) Uani 1 1 d .
C16 C 0.6635(2) 0.4611(3) 0.27262(19) 0.0365(6) Uani 1 1 d .
H16 H 0.6861 0.4085 0.2253 0.049 Uiso 1 1 calc R
C17 C 0.7159(2) 0.4502(3) 0.35968(19) 0.0338(6) Uani 1 1 d .
H17 H 0.7738 0.3899 0.3703 0.045 Uiso 1 1 calc R
C18 C 0.7975(2) 0.9416(3) 0.5392(2) 0.0358(6) Uani 1 1 d .
H18 H 0.7432 0.9949 0.5568 0.048 Uiso 1 1 calc R
C19 C 0.7953(2) 0.8550(3) 0.4588(2) 0.0397(7) Uani 1 1 d .
H19 H 0.7393 0.8422 0.4143 0.053 Uiso 1 1 calc R
C20 C 0.8932(3) 0.7916(3) 0.4581(2) 0.0384(7) Uani 1 1 d .
H20 H 0.9128 0.7300 0.4131 0.051 Uiso 1 1 calc R
C21 C 0.9559(2) 0.8390(3) 0.5383(2) 0.0352(6) Uani 1 1 d .
H21 H 1.0238 0.8132 0.5555 0.047 Uiso 1 1 calc R
C22 C 0.8966(2) 0.9325(3) 0.5875(2) 0.0330(6) Uani 1 1 d .
H22 H 0.9192 0.9798 0.6424 0.044 Uiso 1 1 calc R
I1 I 0.502192(15) 0.57515(2) 0.123763(12) 0.03985(8) Uani 1 1 d .

loop_
_atom_site_aniso_label
_atom_site_aniso_U_11
_atom_site_aniso_U_22
_atom_site_aniso_U_33
_atom_site_aniso_U_23
_atom_site_aniso_U_13
_atom_site_aniso_U_12
Ru1 0.02547(11) 0.02447(11) 0.01532(11) -0.00288(6) 0.00096(7) 0.00085(7)
C2 0.0281(11) 0.0241(11) 0.0202(11) -0.0038(9) 0.0004(9) 0.0021(9)
C3 0.0357(13) 0.0312(12) 0.0172(11) -0.0012(9) -0.0014(9) 0.0015(10)
C4 0.0280(12) 0.0305(12) 0.0212(11) 0.0015(9) 0.0003(9) 0.0028(9)
B5 0.0302(14) 0.0300(14) 0.0260(14) -0.0063(11) -0.0021(11) 0.0072(11)
B6 0.0284(13) 0.0358(15) 0.0242(13) -0.0022(11) -0.0017(11) 0.0071(11)
B7 0.0343(14) 0.0334(14) 0.0187(12) 0.0000(10) 0.0039(11) 0.0093(12)
B8 0.0371(15) 0.0237(13) 0.0338(15) 0.0004(11) -0.0043(12) 0.0000(11)
B9 0.0342(15) 0.0324(14) 0.0224(13) 0.0042(11) 0.0003(11) 0.0084(12)
B10 0.0320(14) 0.0330(15) 0.0289(15) 0.0081(11) 0.0015(12) 0.0002(11)
B11 0.0383(15) 0.0271(14) 0.0316(15) 0.0006(11) -0.0009(12) 0.0082(12)
C12 0.0307(12) 0.0265(12) 0.0225(12) -0.0037(9) -0.0024(9) -0.0023(10)
C13 0.0290(13) 0.0439(15) 0.0242(12) -0.0083(11) -0.0024(10) 0.0049(11)
C14 0.0285(12) 0.0444(15) 0.0261(13) -0.0034(11) -0.0028(10) 0.0021(11)
C15 0.0345(13) 0.0340(13) 0.0186(11) -0.0010(9) -0.0030(10) -0.0097(10)
C16 0.0514(17) 0.0351(13) 0.0224(13) -0.0076(10) 0.0034(12) 0.0011(12)
C17 0.0411(15) 0.0334(13) 0.0253(13) -0.0048(10) -0.0006(11) 0.0080(11)
C18 0.0370(15) 0.0296(13) 0.0407(16) 0.0063(11) 0.0050(12) 0.0037(11)
C19 0.0484(17) 0.0386(15) 0.0290(14) 0.0114(12) -0.0056(12) -0.0100(13)
C20 0.0557(18) 0.0378(15) 0.0241(13) 0.0002(10) 0.0139(12) -0.0071(13)
C21 0.0334(14) 0.0327(13) 0.0403(15) -0.0009(12) 0.0082(11) -0.0034(11)
C22 0.0419(15) 0.0269(12) 0.0296(14) -0.0028(10) 0.0024(11) -0.0042(10)
I1 0.04365(13) 0.05301(14) 0.02027(11) 0.00198(7) -0.00461(8) -0.00887(8)

loop_
_atom_type_symbol
_atom_type_description
_atom_type_scat_dispersion_real
_atom_type_scat_dispersion_imag
_atom_type_scat_source
C C 0.0033 0.0016 'International Tables Vol C Tables 4.2.6.8 and 6.1.1.4'
H H 0.0000 0.0000 'International Tables Vol C Tables 4.2.6.8 and 6.1.1.4'
B B 0.0013 0.0007 'International Tables Vol C Tables 4.2.6.8 and 6.1.1.4'
I I -0.4742 1.8119 'International Tables Vol C Tables 4.2.6.8 and 6.1.1.4'
Ru Ru -1.2594 0.8363 'International Tables Vol C Tables 4.2.6.8 and 6.1.1.4'

loop_
_geom_angle_atom_site_label_1
_geom_angle_atom_site_label_2
_geom_angle_atom_site_label_3
_geom_angle
C3 Ru1 C2 106.01(10)
C3 Ru1 C21 103.16(11)
C2 Ru1 C21 139.73(10)
C3 Ru1 C20 140.04(12)
C2 Ru1 C20 104.17(11)
C21 Ru1 C20 38.68(12)
C3 Ru1 C22 93.46(11)
C2 Ru1 C22 158.51(10)
C21 Ru1 C22 38.07(11)
C20 Ru1 C22 63.59(11)
C3 Ru1 C19 154.59(11)
C2 Ru1 C19 96.81(10)
C21 Ru1 C19 63.57(12)
C20 Ru1 C19 37.86(13)
C22 Ru1 C19 62.45(11)
C3 Ru1 C18 118.08(11)
C2 Ru1 C18 122.45(10)
C21 Ru1 C18 63.08(11)
C20 Ru1 C18 63.03(11)
C22 Ru1 C18 37.00(11)
C19 Ru1 C18 37.20(12)
C3 Ru1 B5 84.29(11)
C2 Ru1 B5 42.37(10)
C21 Ru1 B5 115.77(11)
C20 Ru1 B5 101.35(11)
C22 Ru1 B5 152.44(11)
C19 Ru1 B5 120.71(12)
C18 Ru1 B5 157.59(11)
C3 Ru1 B6 41.97(10)
C2 Ru1 B6 84.63(10)
C21 Ru1 B6 99.49(11)
C20 Ru1 B6 117.45(12)
C22 Ru1 B6 116.46(11)
C19 Ru1 B6 154.91(12)
C18 Ru1 B6 152.69(11)
B5 Ru1 B6 47.60(11)
C3 Ru1 C4 79.66(10)
C2 Ru1 C4 38.67(9)
C21 Ru1 C4 177.13(10)
C20 Ru1 C4 138.70(11)
C22 Ru1 C4 141.89(10)
C19 Ru1 C4 113.62(10)
C18 Ru1 C4 115.23(10)
B5 Ru1 C4 64.78(10)
B6 Ru1 C4 82.94(10)
C3 Ru1 B7 40.78(10)
C2 Ru1 B7 80.43(10)
C21 Ru1 B7 138.39(11)
C20 Ru1 B7 172.87(11)
C22 Ru1 B7 110.29(11)
C19 Ru1 B7 136.99(11)
C18 Ru1 B7 109.95(11)
B5 Ru1 B7 85.72(11)
B6 Ru1 B7 68.03(10)
C4 Ru1 B7 43.98(10)
C12 C2 C4 122.7(2)
C12 C2 B5 127.2(2)
C4 C2 B5 108.1(2)
C12 C2 B8 118.7(2)
C4 C2 B8 67.36(18)
B5 C2 B8 66.94(19)
C12 C2 Ru1 121.57(17)
C4 C2 Ru1 81.48(14)
B5 C2 Ru1 76.68(15)
B8 C2 Ru1 119.70(17)
B7 C3 B6 112.4(2)
B7 C3 B9 69.36(19)
B6 C3 B9 68.44(19)
B7 C3 Ru1 80.34(15)
B6 C3 Ru1 77.86(15)
B9 C3 Ru1 119.75(18)
C2 C4 B10 115.4(2)
C2 C4 B8 61.27(17)
B10 C4 B8 60.41(17)
C2 C4 B7 123.0(2)
B10 C4 B7 62.38(17)
B8 C4 B7 113.08(19)
C2 C4 Ru1 59.85(13)
B10 C4 Ru1 110.02(16)
B8 C4 Ru1 102.56(16)
B7 C4 Ru1 68.10(13)
C2 B5 B11 107.6(2)
C2 B5 B8 58.74(17)
B11 B5 B8 56.97(18)
C2 B5 B6 117.4(2)
B11 B5 B6 58.72(17)
B8 B5 B6 106.8(2)
C2 B5 Ru1 60.96(13)
B11 B5 Ru1 107.22(16)
B8 B5 Ru1 103.71(16)
B6 B5 Ru1 66.65(13)
C3 B6 B11 107.6(2)
C3 B6 B9 57.05(17)
B11 B6 B9 57.86(18)
C3 B6 B5 116.1(2)
B11 B6 B5 58.94(17)
B9 B6 B5 106.1(2)
C3 B6 Ru1 60.16(13)
B11 B6 Ru1 106.71(17)
B9 B6 Ru1 100.87(16)
B5 B6 Ru1 65.75(13)
C3 B7 C4 116.4(2)
C3 B7 B10 107.5(2)
C4 B7 B10 56.78(16)
C3 B7 B9 57.00(17)
C4 B7 B9 103.42(19)
B10 B7 B9 57.23(17)
C3 B7 Ru1 58.88(13)
C4 B7 Ru1 67.92(12)
B10 B7 Ru1 106.26(16)
B9 B7 Ru1 98.67(15)
C2 B8 B11 107.7(2)
C2 B8 B10 104.3(2)
B11 B8 B10 62.84(18)
C2 B8 C4 51.37(14)
B11 B8 C4 101.5(2)
B10 B8 C4 57.88(16)
C2 B8 B5 54.32(16)
B11 B8 B5 61.44(18)
B10 B8 B5 104.5(2)
C4 B8 B5 88.89(18)
C3 B9 B10 107.6(2)
C3 B9 B11 107.9(2)
B10 B9 B11 62.52(19)
C3 B9 B6 54.51(16)
B10 B9 B6 105.3(2)
B11 B9 B6 60.72(18)
C3 B9 B7 53.64(16)
B10 B9 B7 60.66(17)
B11 B9 B7 104.7(2)
B6 B9 B7 92.34(18)
C4 B10 B9 110.6(2)
C4 B10 B8 61.72(17)
B9 B10 B8 112.5(2)
C4 B10 B7 60.84(16)
B9 B10 B7 62.11(18)
B8 B10 B7 112.9(2)
C4 B10 B11 100.7(2)
B9 B10 B11 59.05(17)
B8 B10 B11 57.97(18)
B7 B10 B11 103.3(2)
B8 B11 B9 113.0(2)
B8 B11 B6 113.7(2)
B9 B11 B6 61.42(18)
B8 B11 B5 61.59(18)
B9 B11 B5 111.7(2)
B6 B11 B5 62.34(17)
B8 B11 B10 59.18(18)
B9 B11 B10 58.43(17)
B6 B11 B10 102.9(2)
B5 B11 B10 102.1(2)
C17 C12 C13 118.1(2)
C17 C12 C2 120.6(2)
C13 C12 C2 121.1(2)
C14 C13 C12 121.2(3)
C13 C14 C15 119.2(3)
C16 C15 C14 120.7(2)
C16 C15 I1 119.7(2)
C14 C15 I1 119.5(2)
C15 C16 C17 119.6(3)
C16 C17 C12 121.1(3)
C22 C18 C19 107.9(3)
C22 C18 Ru1 70.07(15)
C19 C18 Ru1 70.34(16)
C20 C19 C18 108.1(3)
C20 C19 Ru1 68.82(16)
C18 C19 Ru1 72.46(16)
C19 C20 C21 107.7(3)
C19 C20 Ru1 73.32(16)
C21 C20 Ru1 70.13(16)
C22 C21 C20 107.9(3)
C22 C21 Ru1 73.39(16)
C20 C21 Ru1 71.18(16)
C18 C22 C21 108.3(3)
C18 C22 Ru1 72.92(16)
C21 C22 Ru1 68.54(15)

loop_
_geom_bond_atom_site_label_1
_geom_bond_atom_site_label_2
_geom_bond_distance
Ru1 C3 2.066(2)
Ru1 C2 2.078(2)
Ru1 C21 2.137(3)
Ru1 C20 2.150(3)
Ru1 C22 2.200(3)
Ru1 C19 2.209(3)
Ru1 C18 2.237(3)
Ru1 B5 2.313(3)
Ru1 B6 2.329(3)
Ru1 C4 2.377(3)
Ru1 B7 2.380(3)
C2 C12 1.493(3)
C2 C4 1.502(3)
C2 B5 1.602(4)
C2 B8 1.686(4)
C3 B7 1.577(4)
C3 B6 1.593(4)
C3 B9 1.642(4)
C4 B10 1.706(4)
C4 B8 1.774(4)
C4 B7 1.781(4)
B5 B11 1.812(5)
B5 B8 1.814(5)
B5 B6 1.873(4)
B6 B11 1.807(5)
B6 B9 1.820(4)
B7 B10 1.807(4)
B7 B9 1.832(4)
B8 B11 1.729(4)
B8 B10 1.752(5)
B9 B10 1.743(5)
B9 B11 1.755(4)
B10 B11 1.815(5)
C12 C17 1.391(4)
C12 C13 1.395(4)
C13 C14 1.385(4)
C14 C15 1.387(4)
C15 C16 1.376(4)
C15 I1 2.102(3)
C16 C17 1.386(4)
C18 C22 1.408(4)
C18 C19 1.418(4)
C19 C20 1.415(5)
C20 C21 1.420(4)
C21 C22 1.416(4)
